data_1543549
loop_
_publ_author_name
'Preshendren Govender'
'Fabio Edafe'
'Banothile C.E. Makhubela'
'Paul J. Dyson'
'Bruno Therrien'
'Gregory S. Smith'

_publ_section_title
;
 Neutral and cationic osmium(II)-arene metallodendrimers: Synthesis,
 characterisation and anticancer activity
;
_journal_name_full 'Inorganica Chimica Acta'
_journal_page_first 112
_journal_page_last 120
_journal_paper_doi 10.1016/j.ica.2013.05.025
_journal_volume 409A
_journal_year 2014
_chemical_formula_sum 'C19 H26 Cl F6 N2 Os P'
_chemical_formula_weight 653.04
_space_group_IT_number 2
_symmetry_cell_setting triclinic
_symmetry_space_group_name_Hall '-P 1'
_symmetry_space_group_name_H-M 'P -1'
_atom_sites_solution_hydrogens geom
_atom_sites_solution_primary direct
_atom_sites_solution_secondary difmap
_cell_angle_alpha 82.159(15)
_cell_angle_beta 80.047(14)
_cell_angle_gamma 84.028(14)
_cell_formula_units_Z 2
_cell_length_a 9.2552(11)
_cell_length_b 9.8786(11)
_cell_length_c 12.2867(16)
_cell_measurement_temperature 293(2)
_cell_volume 1092.4(2)
_computing_structure_refinement 'SHELXL-97 (Sheldrick, 1997)'
_computing_structure_solution 'SHELXS-97 (Sheldrick, 1990)'
_diffrn_ambient_temperature 293(2)
_diffrn_measured_fraction_theta_full 0.919
_diffrn_measured_fraction_theta_max 0.919
_diffrn_radiation_monochromator graphite
_diffrn_radiation_source 'fine-focus sealed tube'
_diffrn_radiation_type MoK\a
_diffrn_radiation_wavelength 0.71073
_diffrn_reflns_av_R_equivalents 0.0747
_diffrn_reflns_av_sigmaI/netI 0.0844
_diffrn_reflns_limit_h_max 11
_diffrn_reflns_limit_h_min -11
_diffrn_reflns_limit_k_max 12
_diffrn_reflns_limit_k_min -11
_diffrn_reflns_limit_l_max 15
_diffrn_reflns_limit_l_min -15
_diffrn_reflns_number 8685
_diffrn_reflns_theta_full 26.19
_diffrn_reflns_theta_max 26.19
_diffrn_reflns_theta_min 2.09
_exptl_absorpt_coefficient_mu 6.092
_exptl_crystal_density_diffrn 1.985
_exptl_crystal_density_method 'not measured'
_exptl_crystal_F_000 632
_refine_diff_density_max 2.980
_refine_diff_density_min -4.624
_refine_diff_density_rms 0.279
_refine_ls_extinction_method none
_refine_ls_goodness_of_fit_ref 1.005
_refine_ls_hydrogen_treatment mixed
_refine_ls_matrix_type full
_refine_ls_number_parameters 275
_refine_ls_number_reflns 4029
_refine_ls_number_restraints 0
_refine_ls_restrained_S_all 1.005
_refine_ls_R_factor_all 0.0649
_refine_ls_R_factor_gt 0.0520
_refine_ls_shift/su_max 0.041
_refine_ls_shift/su_mean 0.001
_refine_ls_structure_factor_coef Fsqd
_refine_ls_weighting_details 'calc w=1/[\s^2^(Fo^2^)+(0.0800P)^2^+0.0000P] where P=(Fo^2^+2Fc^2^)/3'
_refine_ls_weighting_scheme calc
_refine_ls_wR_factor_gt 0.1222
_refine_ls_wR_factor_ref 0.1278
_reflns_number_gt 3262
_reflns_number_total 4029
_reflns_threshold_expression >2sigma(I)
_cod_data_source_file ICA-2014-409A-112-120-2.cif
_cod_data_source_block 2
_cod_depositor_comments
;
The following automatic conversions were performed:

'_journal_paper_doi' value 'doi:10.1016/j.ica.2013.05.025' was
changed to '10.1016/j.ica.2013.05.025'.

Automatic conversion script
Id: cif_fix_values 6433 2018-09-21 13:16:33Z andrius 

The following automatic conversions were performed:

data name '_atom_site_symetry_multiplicity' was replaced with
'_atom_site_symmetry_multiplicity' as specified in the replacement
file 'data/replacement-values/replacement_tags.lst'.

Automatic conversion script
Id: cif_correct_tags 9268 2022-04-12 08:56:07Z antanas 
;
_cod_database_code 1543549

loop_
_symmetry_equiv_pos_as_xyz
'x, y, z'
'-x, -y, -z'

loop_
_atom_site_label
_atom_site_type_symbol
_atom_site_fract_x
_atom_site_fract_y
_atom_site_fract_z
_atom_site_U_iso_or_equiv
_atom_site_adp_type
_atom_site_occupancy
_atom_site_symmetry_multiplicity
_atom_site_calc_flag
_atom_site_refinement_flags
_atom_site_disorder_assembly
_atom_site_disorder_group
C1 C -0.1219(11) 0.5339(10) 0.2814(9) 0.040(2) Uani 1 1 d . . .
H1 H -0.0676 0.4631 0.3182 0.048 Uiso 1 1 calc R . .
C2 C -0.2396(12) 0.5033(12) 0.2394(10) 0.047(3) Uani 1 1 d . . .
H2 H -0.2636 0.4131 0.2464 0.057 Uiso 1 1 calc R . .
C3 C -0.3233(12) 0.6075(12) 0.1861(10) 0.047(3) Uani 1 1 d . . .
H3 H -0.4030 0.5881 0.1558 0.056 Uiso 1 1 calc R . .
C4 C -0.2874(12) 0.7383(11) 0.1788(9) 0.044(3) Uani 1 1 d . . .
H4 H -0.3427 0.8100 0.1440 0.052 Uiso 1 1 calc R . .
C5 C -0.1672(10) 0.7635(10) 0.2241(8) 0.032(2) Uani 1 1 d . . .
C6 C -0.1192(10) 0.8960(10) 0.2220(8) 0.035(2) Uani 1 1 d . . .
H6 H -0.1711 0.9738 0.1921 0.042 Uiso 1 1 calc R . .
C7 C 0.0542(12) 1.0346(10) 0.2768(10) 0.042(2) Uani 1 1 d . . .
H7A H 0.1602 1.0283 0.2542 0.051 Uiso 1 1 calc R . .
H7B H 0.0346 1.0462 0.3553 0.051 Uiso 1 1 calc R . .
C8 C -0.0097(13) 1.1609(11) 0.2133(11) 0.053(3) Uani 1 1 d . . .
H8A H -0.1162 1.1629 0.2307 0.064 Uiso 1 1 calc R . .
H8B H 0.0193 1.2406 0.2397 0.064 Uiso 1 1 calc R . .
C9 C 0.0329(17) 1.1737(18) 0.0912(13) 0.083(5) Uani 1 1 d . . .
H9A H 0.1344 1.1410 0.0727 0.124 Uiso 1 1 calc R . .
H9B H 0.0193 1.2681 0.0609 0.124 Uiso 1 1 calc R . .
H9C H -0.0273 1.1202 0.0604 0.124 Uiso 1 1 calc R . .
C10 C 0.3125(9) 0.7115(10) 0.3927(8) 0.031(2) Uani 1 1 d . . .
C11 C 0.3291(10) 0.7878(11) 0.2900(9) 0.037(2) Uani 1 1 d . . .
H11 H 0.3589 0.8761 0.2832 0.044 Uiso 1 1 calc R . .
C12 C 0.3018(10) 0.7358(11) 0.1933(8) 0.037(2) Uani 1 1 d . . .
H12 H 0.3139 0.7903 0.1248 0.045 Uiso 1 1 calc R . .
C13 C 0.2569(10) 0.6032(10) 0.2008(8) 0.035(2) Uani 1 1 d . . .
C14 C 0.2400(11) 0.5203(10) 0.3064(10) 0.043(3) Uani 1 1 d . . .
H14 H 0.2134 0.4311 0.3119 0.052 Uiso 1 1 calc R . .
C15 C 0.2638(11) 0.5742(10) 0.4034(8) 0.038(2) Uani 1 1 d . . .
H15 H 0.2484 0.5220 0.4728 0.046 Uiso 1 1 calc R . .
C16 C 0.3387(12) 0.7638(12) 0.4975(10) 0.045(3) Uani 1 1 d . . .
H16 H 0.2740 0.7187 0.5607 0.054 Uiso 1 1 calc R . .
C17 C 0.4985(17) 0.7181(19) 0.5122(15) 0.089(6) Uani 1 1 d . . .
H17A H 0.5208 0.6243 0.4983 0.134 Uiso 1 1 calc R . .
H17B H 0.5109 0.7264 0.5869 0.134 Uiso 1 1 calc R . .
H17C H 0.5636 0.7750 0.4607 0.134 Uiso 1 1 calc R . .
C18 C 0.3084(16) 0.9171(13) 0.4984(11) 0.060(3) Uani 1 1 d . . .
H18A H 0.3650 0.9635 0.4338 0.090 Uiso 1 1 calc R . .
H18B H 0.3355 0.9428 0.5643 0.090 Uiso 1 1 calc R . .
H18C H 0.2055 0.9423 0.4977 0.090 Uiso 1 1 calc R . .
C19 C 0.2217(14) 0.5464(13) 0.1002(10) 0.054(3) Uani 1 1 d . . .
H19A H 0.2227 0.6179 0.0388 0.081 Uiso 1 1 calc R . .
H19B H 0.1260 0.5121 0.1181 0.081 Uiso 1 1 calc R . .
H19C H 0.2941 0.4733 0.0802 0.081 Uiso 1 1 calc R . .
Cl1 Cl -0.0501(3) 0.7413(3) 0.4944(2) 0.0430(6) Uani 1 1 d . . .
F1 F 0.5576(13) 0.0853(15) 0.2511(8) 0.132(5) Uani 1 1 d . . .
F2 F 0.6607(9) 0.1235(12) 0.0750(7) 0.102(4) Uani 1 1 d . . .
F3 F 0.4438(16) 0.0406(11) 0.1209(10) 0.127(4) Uani 1 1 d . . .
F4 F 0.4619(10) 0.2490(11) 0.0378(7) 0.094(3) Uani 1 1 d . . .
F5 F 0.3574(10) 0.2142(11) 0.2154(8) 0.092(3) Uani 1 1 d . . .
F6 F 0.5727(17) 0.2982(16) 0.1701(13) 0.167(7) Uani 1 1 d . . .
N1 N -0.0808(8) 0.6613(8) 0.2719(6) 0.0299(17) Uani 1 1 d . . .
N2 N 0.0014(9) 0.9061(7) 0.2639(7) 0.0303(17) Uani 1 1 d . . .
Os1 Os 0.10573(4) 0.71800(3) 0.32025(3) 0.02655(15) Uani 1 1 d . . .
P1 P 0.5102(3) 0.1732(3) 0.1451(3) 0.0448(7) Uani 1 1 d . . .

loop_
_atom_site_aniso_label
_atom_site_aniso_U_11
_atom_site_aniso_U_22
_atom_site_aniso_U_33
_atom_site_aniso_U_23
_atom_site_aniso_U_13
_atom_site_aniso_U_12
C1 0.039(5) 0.022(5) 0.060(7) -0.002(4) -0.009(5) -0.002(5)
C2 0.041(6) 0.032(6) 0.074(8) -0.009(5) -0.017(5) -0.005(5)
C3 0.036(5) 0.046(7) 0.065(7) -0.010(5) -0.024(5) -0.006(5)
C4 0.036(5) 0.041(6) 0.055(7) 0.002(5) -0.020(5) 0.007(5)
C5 0.026(4) 0.029(5) 0.039(5) 0.002(4) -0.010(4) 0.002(4)
C6 0.028(5) 0.024(5) 0.050(6) 0.005(4) -0.015(4) 0.003(4)
C7 0.043(6) 0.022(5) 0.064(7) -0.001(4) -0.017(5) -0.007(5)
C8 0.046(6) 0.028(6) 0.088(9) -0.001(5) -0.024(6) 0.003(5)
C9 0.074(10) 0.087(11) 0.083(11) 0.044(9) -0.034(8) -0.025(9)
C10 0.018(4) 0.030(5) 0.049(6) -0.007(4) -0.016(4) 0.001(4)
C11 0.019(4) 0.036(6) 0.051(6) 0.005(4) -0.002(4) -0.001(4)
C12 0.021(4) 0.048(6) 0.038(5) 0.002(4) 0.002(4) -0.002(4)
C13 0.027(4) 0.034(5) 0.040(5) -0.015(4) -0.002(4) 0.019(4)
C14 0.038(5) 0.022(5) 0.072(8) -0.014(5) -0.021(5) 0.019(5)
C15 0.030(5) 0.040(6) 0.041(6) 0.012(4) -0.017(4) 0.014(5)
C16 0.040(6) 0.049(7) 0.049(6) -0.004(5) -0.022(5) 0.000(5)
C17 0.075(10) 0.101(13) 0.109(13) -0.040(10) -0.065(10) 0.031(10)
C18 0.068(8) 0.062(8) 0.060(8) -0.023(6) -0.031(7) 0.001(7)
C19 0.057(7) 0.055(7) 0.052(7) -0.015(5) -0.015(6) 0.014(6)
Cl1 0.0379(13) 0.0475(15) 0.0409(13) -0.0049(11) -0.0014(10) 0.0006(12)
F1 0.116(9) 0.183(12) 0.071(6) 0.026(7) -0.018(6) 0.055(9)
F2 0.053(5) 0.158(10) 0.072(6) 0.022(6) 0.001(4) 0.037(6)
F3 0.165(11) 0.083(7) 0.134(10) -0.035(7) 0.011(8) -0.051(8)
F4 0.081(6) 0.119(8) 0.071(6) 0.017(5) -0.023(5) 0.023(6)
F5 0.068(5) 0.111(8) 0.088(6) -0.024(5) 0.008(5) 0.014(5)
F6 0.178(13) 0.159(13) 0.193(14) -0.074(11) -0.002(11) -0.127(12)
N1 0.024(4) 0.024(4) 0.041(4) 0.000(3) -0.006(3) 0.000(3)
N2 0.031(4) 0.016(4) 0.043(5) 0.006(3) -0.009(3) -0.004(3)
Os1 0.02164(19) 0.0211(2) 0.0362(2) 0.00091(13) -0.00851(13) 0.00222(14)
P1 0.0400(14) 0.0466(17) 0.0474(16) 0.0013(12) -0.0118(12) -0.0032(14)

loop_
_atom_type_symbol
_atom_type_description
_atom_type_scat_dispersion_real
_atom_type_scat_dispersion_imag
_atom_type_scat_source
C C 0.0033 0.0016 'International Tables Vol C Tables 4.2.6.8 and 6.1.1.4'
H H 0.0000 0.0000 'International Tables Vol C Tables 4.2.6.8 and 6.1.1.4'
Cl Cl 0.1484 0.1585 'International Tables Vol C Tables 4.2.6.8 and 6.1.1.4'
F F 0.0171 0.0103 'International Tables Vol C Tables 4.2.6.8 and 6.1.1.4'
N N 0.0061 0.0033 'International Tables Vol C Tables 4.2.6.8 and 6.1.1.4'
Os Os -1.2165 7.6030 'International Tables Vol C Tables 4.2.6.8 and 6.1.1.4'
P P 0.1023 0.0942 'International Tables Vol C Tables 4.2.6.8 and 6.1.1.4'

loop_
_geom_angle_atom_site_label_1
_geom_angle_atom_site_label_2
_geom_angle_atom_site_label_3
_geom_angle
_geom_angle_site_symmetry_1
_geom_angle_site_symmetry_3
N1 C1 C2 122.8(10) . .
N1 C1 H1 118.6 . .
C2 C1 H1 118.6 . .
C1 C2 C3 119.4(11) . .
C1 C2 H2 120.3 . .
C3 C2 H2 120.3 . .
C4 C3 C2 119.0(10) . .
C4 C3 H3 120.5 . .
C2 C3 H3 120.5 . .
C3 C4 C5 119.0(9) . .
C3 C4 H4 120.5 . .
C5 C4 H4 120.5 . .
N1 C5 C4 122.2(9) . .
N1 C5 C6 113.5(8) . .
C4 C5 C6 124.2(9) . .
N2 C6 C5 118.5(8) . .
N2 C6 H6 120.8 . .
C5 C6 H6 120.8 . .
N2 C7 C8 116.4(9) . .
N2 C7 H7A 108.2 . .
C8 C7 H7A 108.2 . .
N2 C7 H7B 108.2 . .
C8 C7 H7B 108.2 . .
H7A C7 H7B 107.3 . .
C9 C8 C7 115.9(11) . .
C9 C8 H8A 108.3 . .
C7 C8 H8A 108.3 . .
C9 C8 H8B 108.3 . .
C7 C8 H8B 108.3 . .
H8A C8 H8B 107.4 . .
C8 C9 H9A 109.5 . .
C8 C9 H9B 109.5 . .
H9A C9 H9B 109.5 . .
C8 C9 H9C 109.5 . .
H9A C9 H9C 109.5 . .
H9B C9 H9C 109.5 . .
C11 C10 C15 119.0(9) . .
C11 C10 C16 123.5(10) . .
C15 C10 C16 117.5(9) . .
C11 C10 Os1 70.6(6) . .
C15 C10 Os1 69.9(5) . .
C16 C10 Os1 130.3(6) . .
C10 C11 C12 121.9(10) . .
C10 C11 Os1 73.4(6) . .
C12 C11 Os1 70.4(6) . .
C10 C11 H11 119.0 . .
C12 C11 H11 119.0 . .
Os1 C11 H11 129.8 . .
C13 C12 C11 120.4(9) . .
C13 C12 Os1 71.7(5) . .
C11 C12 Os1 71.7(5) . .
C13 C12 H12 119.8 . .
C11 C12 H12 119.8 . .
Os1 C12 H12 129.2 . .
C12 C13 C14 119.2(9) . .
C12 C13 C19 121.8(10) . .
C14 C13 C19 119.0(10) . .
C12 C13 Os1 71.0(5) . .
C14 C13 Os1 71.8(5) . .
C19 C13 Os1 127.6(7) . .
C15 C14 C13 120.2(10) . .
C15 C14 Os1 71.1(5) . .
C13 C14 Os1 70.3(5) . .
C15 C14 H14 119.9 . .
C13 C14 H14 119.9 . .
Os1 C14 H14 131.5 . .
C14 C15 C10 119.3(9) . .
C14 C15 Os1 71.2(5) . .
C10 C15 Os1 71.9(5) . .
C14 C15 H15 120.3 . .
C10 C15 H15 120.3 . .
Os1 C15 H15 128.8 . .
C18 C16 C10 114.6(9) . .
C18 C16 C17 110.7(12) . .
C10 C16 C17 107.4(10) . .
C18 C16 H16 108.0 . .
C10 C16 H16 108.0 . .
C17 C16 H16 108.0 . .
C16 C17 H17A 109.5 . .
C16 C17 H17B 109.5 . .
H17A C17 H17B 109.5 . .
C16 C17 H17C 109.5 . .
H17A C17 H17C 109.5 . .
H17B C17 H17C 109.5 . .
C16 C18 H18A 109.5 . .
C16 C18 H18B 109.5 . .
H18A C18 H18B 109.5 . .
C16 C18 H18C 109.5 . .
H18A C18 H18C 109.5 . .
H18B C18 H18C 109.5 . .
C13 C19 H19A 109.5 . .
C13 C19 H19B 109.5 . .
H19A C19 H19B 109.5 . .
C13 C19 H19C 109.5 . .
H19A C19 H19C 109.5 . .
H19B C19 H19C 109.5 . .
C1 N1 C5 117.3(8) . .
C1 N1 Os1 126.2(6) . .
C5 N1 Os1 116.4(6) . .
C6 N2 C7 124.1(8) . .
C6 N2 Os1 114.3(6) . .
C7 N2 Os1 121.5(6) . .
N1 Os1 N2 77.1(3) . .
N1 Os1 C12 117.1(3) . .
N2 Os1 C12 94.8(3) . .
N1 Os1 C13 93.7(3) . .
N2 Os1 C13 119.3(3) . .
C12 Os1 C13 37.3(4) . .
N1 Os1 C11 154.2(4) . .
N2 Os1 C11 95.9(3) . .
C12 Os1 C11 38.0(4) . .
C13 Os1 C11 67.9(4) . .
N1 Os1 C15 124.4(4) . .
N2 Os1 C15 158.0(4) . .
C12 Os1 C15 80.2(4) . .
C13 Os1 C15 68.5(4) . .
C11 Os1 C15 67.0(4) . .
N1 Os1 C14 97.2(4) . .
N2 Os1 C14 156.8(4) . .
C12 Os1 C14 67.5(4) . .
C13 Os1 C14 37.9(4) . .
C11 Os1 C14 79.4(4) . .
C15 Os1 C14 37.7(4) . .
N1 Os1 C10 162.5(3) . .
N2 Os1 C10 120.2(3) . .
C12 Os1 C10 67.2(4) . .
C13 Os1 C10 80.4(4) . .
C11 Os1 C10 36.0(4) . .
C15 Os1 C10 38.2(4) . .
C14 Os1 C10 68.0(4) . .
N1 Os1 Cl1 84.7(2) . .
N2 Os1 Cl1 85.7(2) . .
C12 Os1 Cl1 157.9(3) . .
C13 Os1 Cl1 154.0(3) . .
C11 Os1 Cl1 119.9(3) . .
C15 Os1 Cl1 91.1(3) . .
C14 Os1 Cl1 116.4(3) . .
C10 Os1 Cl1 93.4(3) . .
F6 P1 F4 92.5(8) . .
F6 P1 F1 91.9(9) . .
F4 P1 F1 175.5(8) . .
F6 P1 F5 90.9(7) . .
F4 P1 F5 91.4(5) . .
F1 P1 F5 89.6(6) . .
F6 P1 F2 92.3(8) . .
F4 P1 F2 89.4(5) . .
F1 P1 F2 89.3(5) . .
F5 P1 F2 176.7(7) . .
F6 P1 F3 179.0(8) . .
F4 P1 F3 88.4(7) . .
F1 P1 F3 87.3(8) . .
F5 P1 F3 88.6(6) . .
F2 P1 F3 88.2(7) . .

loop_
_geom_bond_atom_site_label_1
_geom_bond_atom_site_label_2
_geom_bond_distance
_geom_bond_site_symmetry_2
C1 N1 1.337(13) .
C1 C2 1.360(15) .
C1 H1 0.9300 .
C2 C3 1.383(15) .
C2 H2 0.9300 .
C3 C4 1.354(16) .
C3 H3 0.9300 .
C4 C5 1.385(14) .
C4 H4 0.9300 .
C5 N1 1.355(11) .
C5 C6 1.421(14) .
C6 N2 1.324(13) .
C6 H6 0.9300 .
C7 N2 1.445(13) .
C7 C8 1.503(14) .
C7 H7A 0.9700 .
C7 H7B 0.9700 .
C8 C9 1.475(19) .
C8 H8A 0.9700 .
C8 H8B 0.9700 .
C9 H9A 0.9600 .
C9 H9B 0.9600 .
C9 H9C 0.9600 .
C10 C11 1.371(14) .
C10 C15 1.456(15) .
C10 C16 1.516(14) .
C10 Os1 2.237(8) .
C11 C12 1.427(15) .
C11 Os1 2.202(10) .
C11 H11 0.9300 .
C12 C13 1.401(15) .
C12 Os1 2.184(9) .
C12 H12 0.9300 .
C13 C14 1.430(15) .
C13 C19 1.522(15) .
C13 Os1 2.193(8) .
C14 C15 1.429(15) .
C14 Os1 2.213(8) .
C14 H14 0.9300 .
C15 Os1 2.212(8) .
C15 H15 0.9300 .
C16 C18 1.513(17) .
C16 C17 1.534(16) .
C16 H16 0.9800 .
C17 H17A 0.9600 .
C17 H17B 0.9600 .
C17 H17C 0.9600 .
C18 H18A 0.9600 .
C18 H18B 0.9600 .
C18 H18C 0.9600 .
C19 H19A 0.9600 .
C19 H19B 0.9600 .
C19 H19C 0.9600 .
Cl1 Os1 2.389(2) .
F1 P1 1.567(10) .
F2 P1 1.575(8) .
F3 P1 1.587(12) .
F4 P1 1.537(9) .
F5 P1 1.570(8) .
F6 P1 1.505(11) .
N1 Os1 2.072(8) .
N2 Os1 2.091(7) .

loop_
_geom_torsion_atom_site_label_1
_geom_torsion_atom_site_label_2
_geom_torsion_atom_site_label_3
_geom_torsion_atom_site_label_4
_geom_torsion
_geom_torsion_site_symmetry_1
_geom_torsion_site_symmetry_2
_geom_torsion_site_symmetry_3
_geom_torsion_site_symmetry_4
N1 C1 C2 C3 -1.2(17) . . . .
C1 C2 C3 C4 -1.2(18) . . . .
C2 C3 C4 C5 0.6(17) . . . .
C3 C4 C5 N1 2.4(16) . . . .
C3 C4 C5 C6 -179.7(10) . . . .
N1 C5 C6 N2 0.9(13) . . . .
C4 C5 C6 N2 -177.1(10) . . . .
N2 C7 C8 C9 -69.0(15) . . . .
C15 C10 C11 C12 -0.9(13) . . . .
C16 C10 C11 C12 -179.3(8) . . . .
Os1 C10 C11 C12 -53.2(8) . . . .
C15 C10 C11 Os1 52.4(7) . . . .
C16 C10 C11 Os1 -126.0(9) . . . .
C10 C11 C12 C13 -0.1(13) . . . .
Os1 C11 C12 C13 -54.7(7) . . . .
C10 C11 C12 Os1 54.6(8) . . . .
C11 C12 C13 C14 -0.5(13) . . . .
Os1 C12 C13 C14 -55.2(7) . . . .
C11 C12 C13 C19 177.8(9) . . . .
Os1 C12 C13 C19 123.1(9) . . . .
C11 C12 C13 Os1 54.7(7) . . . .
C12 C13 C14 C15 2.1(13) . . . .
C19 C13 C14 C15 -176.3(9) . . . .
Os1 C13 C14 C15 -52.7(8) . . . .
C12 C13 C14 Os1 54.8(7) . . . .
C19 C13 C14 Os1 -123.6(8) . . . .
C13 C14 C15 C10 -3.0(13) . . . .
Os1 C14 C15 C10 -55.4(7) . . . .
C13 C14 C15 Os1 52.3(7) . . . .
C11 C10 C15 C14 2.4(12) . . . .
C16 C10 C15 C14 -179.1(8) . . . .
Os1 C10 C15 C14 55.1(7) . . . .
C11 C10 C15 Os1 -52.7(7) . . . .
C16 C10 C15 Os1 125.8(8) . . . .
C11 C10 C16 C18 29.8(15) . . . .
C15 C10 C16 C18 -148.7(10) . . . .
Os1 C10 C16 C18 -62.4(14) . . . .
C11 C10 C16 C17 -93.7(13) . . . .
C15 C10 C16 C17 87.9(13) . . . .
Os1 C10 C16 C17 174.2(10) . . . .
C2 C1 N1 C5 4.0(15) . . . .
C2 C1 N1 Os1 -174.4(8) . . . .
C4 C5 N1 C1 -4.7(14) . . . .
C6 C5 N1 C1 177.3(9) . . . .
C4 C5 N1 Os1 174.0(8) . . . .
C6 C5 N1 Os1 -4.1(10) . . . .
C5 C6 N2 C7 -173.8(9) . . . .
C5 C6 N2 Os1 2.6(12) . . . .
C8 C7 N2 C6 -15.8(15) . . . .
C8 C7 N2 Os1 168.0(8) . . . .
C1 N1 Os1 N2 -177.4(8) . . . .
C5 N1 Os1 N2 4.2(6) . . . .
C1 N1 Os1 C12 93.9(8) . . . .
C5 N1 Os1 C12 -84.6(7) . . . .
C1 N1 Os1 C13 63.4(8) . . . .
C5 N1 Os1 C13 -115.1(7) . . . .
C1 N1 Os1 C11 106.2(10) . . . .
C5 N1 Os1 C11 -72.3(10) . . . .
C1 N1 Os1 C15 -2.9(9) . . . .
C5 N1 Os1 C15 178.6(6) . . . .
C1 N1 Os1 C14 25.5(9) . . . .
C5 N1 Os1 C14 -152.9(7) . . . .
C1 N1 Os1 C10 -6.1(15) . . . .
C5 N1 Os1 C10 175.5(9) . . . .
C1 N1 Os1 Cl1 -90.5(8) . . . .
C5 N1 Os1 Cl1 91.0(6) . . . .
C6 N2 Os1 N1 -3.5(7) . . . .
C7 N2 Os1 N1 172.9(8) . . . .
C6 N2 Os1 C12 113.1(7) . . . .
C7 N2 Os1 C12 -70.4(8) . . . .
C6 N2 Os1 C13 83.4(8) . . . .
C7 N2 Os1 C13 -100.2(8) . . . .
C6 N2 Os1 C11 151.3(7) . . . .
C7 N2 Os1 C11 -32.3(8) . . . .
C6 N2 Os1 C15 -171.3(8) . . . .
C7 N2 Os1 C15 5.2(14) . . . .
C6 N2 Os1 C14 74.5(12) . . . .
C7 N2 Os1 C14 -109.0(11) . . . .
C6 N2 Os1 C10 179.5(7) . . . .
C7 N2 Os1 C10 -4.1(9) . . . .
C6 N2 Os1 Cl1 -89.0(7) . . . .
C7 N2 Os1 Cl1 87.4(8) . . . .
C13 C12 Os1 N1 -56.5(6) . . . .
C11 C12 Os1 N1 171.3(5) . . . .
C13 C12 Os1 N2 -134.4(6) . . . .
C11 C12 Os1 N2 93.4(6) . . . .
C11 C12 Os1 C13 -132.1(9) . . . .
C13 C12 Os1 C11 132.1(9) . . . .
C13 C12 Os1 C15 67.2(6) . . . .
C11 C12 Os1 C15 -65.0(6) . . . .
C13 C12 Os1 C14 30.1(6) . . . .
C11 C12 Os1 C14 -102.0(6) . . . .
C13 C12 Os1 C10 104.7(6) . . . .
C11 C12 Os1 C10 -27.4(6) . . . .
C13 C12 Os1 Cl1 135.2(7) . . . .
C11 C12 Os1 Cl1 3.0(11) . . . .
C12 C13 Os1 N1 131.9(6) . . . .
C14 C13 Os1 N1 -97.1(6) . . . .
C19 C13 Os1 N1 16.0(10) . . . .
C12 C13 Os1 N2 54.7(7) . . . .
C14 C13 Os1 N2 -174.3(6) . . . .
C19 C13 Os1 N2 -61.3(11) . . . .
C14 C13 Os1 C12 131.0(9) . . . .
C19 C13 Os1 C12 -115.9(12) . . . .
C12 C13 Os1 C11 -29.5(6) . . . .
C14 C13 Os1 C11 101.5(7) . . . .
C19 C13 Os1 C11 -145.5(11) . . . .
C12 C13 Os1 C15 -102.5(7) . . . .
C14 C13 Os1 C15 28.5(6) . . . .
C19 C13 Os1 C15 141.6(11) . . . .
C12 C13 Os1 C14 -131.0(9) . . . .
C19 C13 Os1 C14 113.1(13) . . . .
C12 C13 Os1 C10 -64.7(6) . . . .
C14 C13 Os1 C10 66.3(7) . . . .
C19 C13 Os1 C10 179.4(11) . . . .
C12 C13 Os1 Cl1 -142.8(6) . . . .
C14 C13 Os1 Cl1 -11.8(10) . . . .
C19 C13 Os1 Cl1 101.3(10) . . . .
C10 C11 Os1 N1 -151.7(7) . . . .
C12 C11 Os1 N1 -17.9(11) . . . .
C10 C11 Os1 N2 136.0(6) . . . .
C12 C11 Os1 N2 -90.2(6) . . . .
C10 C11 Os1 C12 -133.8(9) . . . .
C10 C11 Os1 C13 -104.7(6) . . . .
C12 C11 Os1 C13 29.0(6) . . . .
C10 C11 Os1 C15 -29.7(6) . . . .
C12 C11 Os1 C15 104.1(7) . . . .
C10 C11 Os1 C14 -67.0(6) . . . .
C12 C11 Os1 C14 66.8(6) . . . .
C12 C11 Os1 C10 133.8(9) . . . .
C10 C11 Os1 Cl1 47.5(6) . . . .
C12 C11 Os1 Cl1 -178.7(5) . . . .
C14 C15 Os1 N1 50.6(8) . . . .
C10 C15 Os1 N1 -178.5(5) . . . .
C14 C15 Os1 N2 -144.0(9) . . . .
C10 C15 Os1 N2 -13.0(12) . . . .
C14 C15 Os1 C12 -65.6(7) . . . .
C10 C15 Os1 C12 65.4(6) . . . .
C14 C15 Os1 C13 -28.7(7) . . . .
C10 C15 Os1 C13 102.3(6) . . . .
C14 C15 Os1 C11 -102.9(7) . . . .
C10 C15 Os1 C11 28.1(6) . . . .
C10 C15 Os1 C14 131.0(9) . . . .
C14 C15 Os1 C10 -131.0(9) . . . .
C14 C15 Os1 Cl1 134.8(6) . . . .
C10 C15 Os1 Cl1 -94.2(5) . . . .
C15 C14 Os1 N1 -140.0(6) . . . .
C13 C14 Os1 N1 86.6(6) . . . .
C15 C14 Os1 N2 146.0(8) . . . .
C13 C14 Os1 N2 12.7(13) . . . .
C15 C14 Os1 C12 103.7(7) . . . .
C13 C14 Os1 C12 -29.7(6) . . . .
C15 C14 Os1 C13 133.4(10) . . . .
C15 C14 Os1 C11 65.9(7) . . . .
C13 C14 Os1 C11 -67.5(7) . . . .
C13 C14 Os1 C15 -133.4(10) . . . .
C15 C14 Os1 C10 30.2(6) . . . .
C13 C14 Os1 C10 -103.1(7) . . . .
C15 C14 Os1 Cl1 -52.4(7) . . . .
C13 C14 Os1 Cl1 174.3(5) . . . .
C11 C10 Os1 N1 136.7(10) . . . .
C15 C10 Os1 N1 4.2(13) . . . .
C16 C10 Os1 N1 -105.4(12) . . . .
C11 C10 Os1 N2 -53.1(7) . . . .
C15 C10 Os1 N2 174.4(5) . . . .
C16 C10 Os1 N2 64.8(11) . . . .
C11 C10 Os1 C12 28.8(6) . . . .
C15 C10 Os1 C12 -103.7(6) . . . .
C16 C10 Os1 C12 146.7(11) . . . .
C11 C10 Os1 C13 65.3(6) . . . .
C15 C10 Os1 C13 -67.2(6) . . . .
C16 C10 Os1 C13 -176.8(10) . . . .
C15 C10 Os1 C11 -132.5(9) . . . .
C16 C10 Os1 C11 117.9(12) . . . .
C11 C10 Os1 C15 132.5(9) . . . .
C16 C10 Os1 C15 -109.6(12) . . . .
C11 C10 Os1 C14 102.6(7) . . . .
C15 C10 Os1 C14 -29.8(6) . . . .
C16 C10 Os1 C14 -139.5(11) . . . .
C11 C10 Os1 Cl1 -140.2(6) . . . .
C15 C10 Os1 Cl1 87.3(5) . . . .
C16 C10 Os1 Cl1 -22.3(10) . . . .
